data_7027105
loop_
_publ_author_name
'Alleyne, Bert D.'
'Hall, Lincoln A.'
'Hosein, Hazel-Ann'
'Jaggernauth, Hema'
'White, Andrew J. P.'
'Williams, David J.'

_publ_section_title
;
 Hydrogen-bonding interactions in the series of complexes
 [M(C4O4)(OH2)2(dmf&#x200A;)2] and [M(C4O4)(OH2)4] (M&#x2005;=&#x2005;Mn,
 Co, Ni, Cu, Zn)
;
_journal_issue 22
_journal_name_full 'Journal of the Chemical Society, Dalton Transactions'
_journal_page_first 3845
_journal_paper_doi 10.1039/a806891g
_journal_year 1998
_chemical_formula_sum 'C10 H18 Mn N2 O8'
_chemical_formula_weight 349.20
_chemical_name_systematic
; 
 ? 
;
_space_group_IT_number 14
_symmetry_cell_setting monoclinic
_symmetry_space_group_name_Hall '-P 2ybc'
_symmetry_space_group_name_H-M 'P 1 21/c 1'
_atom_sites_solution_hydrogens geom
_atom_sites_solution_primary direct
_atom_sites_solution_secondary difmap
_audit_creation_method SHELXL
_cell_angle_alpha 90.00
_cell_angle_beta 112.57(2)
_cell_angle_gamma 90.00
_cell_formula_units_Z 2
_cell_length_a 8.510(2)
_cell_length_b 11.981(2)
_cell_length_c 8.157(3)
_cell_measurement_reflns_used 20
_cell_measurement_temperature 293(2)
_cell_measurement_theta_max 25.67
_cell_measurement_theta_min 12.15
_cell_volume 768.0(4)
_computing_cell_refinement 'Siemens XSCANS'
_computing_data_collection 'Siemens XSCANS'
_computing_data_reduction 'Siemens SHELXTL'
_computing_molecular_graphics 'Siemens SHELXTL'
_computing_publication_material 'Siemens SHELXTL'
_computing_structure_refinement 'SHELXL-93 (Sheldrick, 1993)'
_computing_structure_solution 'SHELXS-86 (Sheldrick, 1990)'
_diffrn_ambient_temperature 293(2)
_diffrn_measurement_device 'Siemens P4'
_diffrn_measurement_method '\w scans'
_diffrn_radiation_monochromator graphite
_diffrn_radiation_source 'fine-focus sealed tube'
_diffrn_radiation_type CuK\a
_diffrn_radiation_wavelength 1.54178
_diffrn_reflns_av_R_equivalents 0.0507
_diffrn_reflns_av_sigmaI/netI 0.0723
_diffrn_reflns_limit_h_max 9
_diffrn_reflns_limit_h_min -9
_diffrn_reflns_limit_k_max 10
_diffrn_reflns_limit_k_min -13
_diffrn_reflns_limit_l_max 5
_diffrn_reflns_limit_l_min -9
_diffrn_reflns_number 1233
_diffrn_reflns_theta_max 60.01
_diffrn_reflns_theta_min 5.63
_diffrn_standards_decay_% 5.91
_diffrn_standards_interval_count 97
_diffrn_standards_number 3
_exptl_absorpt_coefficient_mu 7.367
_exptl_absorpt_correction_T_max 0.6557
_exptl_absorpt_correction_T_min 0.4915
_exptl_absorpt_correction_type Semi-empirical
_exptl_crystal_colour Clear
_exptl_crystal_density_diffrn 1.510
_exptl_crystal_description needles
_exptl_crystal_F_000 362
_exptl_crystal_size_max 0.12
_exptl_crystal_size_mid 0.10
_exptl_crystal_size_min 0.10
_refine_diff_density_max 0.300
_refine_diff_density_min -0.624
_refine_diff_density_rms 0.080
_refine_ls_extinction_coef 0.0042(9)
_refine_ls_extinction_expression Fc^*^=kFc[1+0.001xFc^2^\l^3^/sin(2\q)]^-1/4^
_refine_ls_extinction_method SHELXL
_refine_ls_goodness_of_fit_all 1.038
_refine_ls_goodness_of_fit_obs 1.078
_refine_ls_matrix_type full
_refine_ls_number_parameters 106
_refine_ls_number_reflns 1143
_refine_ls_number_restraints 2
_refine_ls_restrained_S_all 1.037
_refine_ls_restrained_S_obs 1.077
_refine_ls_R_factor_all 0.0736
_refine_ls_R_factor_obs 0.0498
_refine_ls_shift/esd_max 0.000
_refine_ls_shift/esd_mean 0.000
_refine_ls_structure_factor_coef Fsqd
_refine_ls_weighting_details 'w=1/[\s^2^(Fo^2^)+(0.0619P)^2^+0.1649P] where P=(Fo^2^+2Fc^2^)/3'
_refine_ls_weighting_scheme calc
_refine_ls_wR_factor_all 0.1276
_refine_ls_wR_factor_obs 0.1136
_reflns_number_observed 864
_reflns_number_total 1143
_reflns_observed_criterion >2sigma(I)
_cod_data_source_file 806891gsup1.cif
_cod_data_source_block LH9707
_cod_depositor_comments
;
The following automatic conversions were performed:

'_symmetry_cell_setting' value 'Monoclinic' changed to 'monoclinic'
according to /home/saulius/struct/CIF-dictionaries/cif_core.dic
dictionary named 'cif_core.dic' version 2.4.2 from 2011-04-26.

Automatic conversion script
Id: cif_fix_values 1891 2012-01-12 08:04:46Z andrius 

The following automatic conversions were performed:

'_refine_ls_weighting_scheme' value 'calc
w=1/[\s^2^(Fo^2^)+(0.0619P)^2^+0.1649P] where P=(Fo^2^+2Fc^2^)/3' was
changed to 'calc'. New tag '_refine_ls_weighting_details' was
created. The value of the new tag was set to
'w=1/[\s^2^(Fo^2^)+(0.0619P)^2^+0.1649P] where P=(Fo^2^+2Fc^2^)/3'.

Automatic conversion script
Id: cif_fix_values 3143 2015-03-26 13:38:13Z robertas 
;
_cod_original_sg_symbol_H-M P2(1)/c
_cod_original_formula_sum 'C10 H18 N2 O8 Mn'
_cod_database_code 7027105

loop_
_symmetry_equiv_pos_as_xyz
'x, y, z'
'-x, y+1/2, -z+1/2'
'-x, -y, -z'
'x, -y-1/2, z-1/2'

loop_
_atom_site_aniso_label
_atom_site_aniso_U_11
_atom_site_aniso_U_22
_atom_site_aniso_U_33
_atom_site_aniso_U_23
_atom_site_aniso_U_13
_atom_site_aniso_U_12
Mn 0.0283(5) 0.0222(5) 0.0176(5) 0.0004(5) 0.0128(4) 0.0011(5)
O1 0.064(2) 0.027(2) 0.022(2) -0.006(2) 0.025(2) -0.008(2)
C2 0.041(3) 0.019(2) 0.020(2) 0.000(2) 0.015(2) -0.002(2)
C3 0.049(3) 0.021(2) 0.020(2) 0.000(2) 0.020(2) 0.000(2)
O4 0.096(3) 0.027(2) 0.033(2) -0.006(2) 0.044(2) -0.018(2)
O5 0.036(2) 0.042(2) 0.071(3) 0.002(2) 0.028(2) 0.013(2)
C6 0.035(3) 0.039(3) 0.099(6) -0.005(3) 0.025(3) 0.000(3)
N7 0.038(3) 0.048(3) 0.060(3) -0.005(3) 0.012(2) 0.016(2)
C8 0.047(4) 0.072(5) 0.138(8) 0.036(5) 0.052(5) 0.018(4)
C9 0.062(5) 0.064(5) 0.139(9) -0.033(6) -0.004(5) 0.032(4)
O10 0.047(2) 0.025(2) 0.024(2) -0.0001(15) 0.018(2) -0.004(2)

loop_
_atom_site_label
_atom_site_type_symbol
_atom_site_fract_x
_atom_site_fract_y
_atom_site_fract_z
_atom_site_U_iso_or_equiv
_atom_site_thermal_displace_type
_atom_site_occupancy
_atom_site_calc_flag
_atom_site_refinement_flags
Mn Mn 1.0000 0.0000 1.0000 0.0215(3) Uani 1 d S
O1 O 0.9955(5) 0.0751(3) 0.7554(5) 0.0352(9) Uani 1 d .
C2 C 0.9970(6) 0.0328(4) 0.6158(6) 0.0258(10) Uani 1 d .
C3 C 0.9564(7) -0.0753(4) 0.5274(6) 0.0277(11) Uani 1 d .
O4 O 0.9022(6) -0.1663(3) 0.5599(5) 0.0464(11) Uani 1 d .
O5 O 0.7598(5) 0.0840(3) 0.9709(6) 0.0470(10) Uani 1 d .
C6 C 0.7295(8) 0.1836(5) 0.9760(11) 0.058(2) Uani 1 d .
H6A H 0.8197(8) 0.2328(5) 0.9972(11) 0.069 Uiso 1 calc R
N7 N 0.5823(6) 0.2267(4) 0.9544(7) 0.0505(13) Uani 1 d .
C8 C 0.4368(9) 0.1562(7) 0.9172(13) 0.080(3) Uani 1 d .
H8A H 0.3437(9) 0.1891(7) 0.8183(13) 0.121 Uiso 1 d R
H8B H 0.4058(9) 0.1512(7) 1.0206(13) 0.121 Uiso 1 d R
H8C H 0.4602(9) 0.0823(7) 0.8840(13) 0.121 Uiso 1 d R
C9 C 0.5598(11) 0.3473(7) 0.9655(14) 0.101(4) Uani 1 d .
H9A H 0.4872(11) 0.3628(7) 1.0307(14) 0.152 Uiso 1 d R
H9B H 0.5074(11) 0.3762(7) 0.8449(14) 0.152 Uiso 1 d R
H9C H 0.6695(11) 0.3826(7) 1.0253(14) 0.152 Uiso 1 d R
O10 O 0.8599(5) -0.1458(3) 0.8661(4) 0.0306(8) Uani 1 d D
H10B H 0.8771(99) -0.2118(30) 0.9230(88) 0.078(25) Uiso 1 d D
H10A H 0.8843(75) -0.1653(52) 0.7720(51) 0.052(19) Uiso 1 d D

loop_
_atom_type_symbol
_atom_type_description
_atom_type_scat_dispersion_real
_atom_type_scat_dispersion_imag
_atom_type_scat_source
C C 0.0181 0.0091 'International Tables Vol C Tables 4.2.6.8 and 6.1.1.4'
H H 0.0000 0.0000 'International Tables Vol C Tables 4.2.6.8 and 6.1.1.4'
N N 0.0311 0.0180 'International Tables Vol C Tables 4.2.6.8 and 6.1.1.4'
O O 0.0492 0.0322 'International Tables Vol C Tables 4.2.6.8 and 6.1.1.4'
Mn Mn -0.5299 2.8052 'International Tables Vol C Tables 4.2.6.8 and 6.1.1.4'

loop_
_geom_angle_atom_site_label_1
_geom_angle_atom_site_label_2
_geom_angle_atom_site_label_3
_geom_angle
_geom_angle_site_symmetry_1
_geom_angle_site_symmetry_3
O10 Mn O10 180.0 3_757 .
O10 Mn O1 86.62(13) 3_757 .
O10 Mn O1 93.38(13) . .
O10 Mn O1 93.38(13) 3_757 3_757
O10 Mn O1 86.62(13) . 3_757
O1 Mn O1 180.0 . 3_757
O10 Mn O5 90.32(15) 3_757 3_757
O10 Mn O5 89.68(15) . 3_757
O1 Mn O5 88.7(2) . 3_757
O1 Mn O5 91.3(2) 3_757 3_757
O10 Mn O5 89.68(15) 3_757 .
O10 Mn O5 90.32(15) . .
O1 Mn O5 91.3(2) . .
O1 Mn O5 88.7(2) 3_757 .
O5 Mn O5 180.0 3_757 .
C2 O1 Mn 131.6(3) . .
O1 C2 C3 136.7(5) . .
O1 C2 C3 133.3(4) . 3_756
C3 C2 C3 90.0(4) . 3_756
O4 C3 C2 134.9(4) . .
O4 C3 C2 135.1(5) . 3_756
C2 C3 C2 90.0(4) . 3_756
C6 O5 Mn 129.7(4) . .
O5 C6 N7 125.8(6) . .
C6 N7 C8 120.2(6) . .
C6 N7 C9 121.6(6) . .
C8 N7 C9 118.1(6) . .

loop_
_geom_bond_atom_site_label_1
_geom_bond_atom_site_label_2
_geom_bond_distance
_geom_bond_site_symmetry_2
Mn O10 2.160(3) 3_757
Mn O10 2.160(3) .
Mn O1 2.176(3) .
Mn O1 2.176(3) 3_757
Mn O5 2.208(4) 3_757
Mn O5 2.208(4) .
O1 C2 1.251(6) .
C2 C3 1.458(6) .
C2 C3 1.462(6) 3_756
C3 O4 1.251(6) .
C3 C2 1.462(6) 3_756
O5 C6 1.225(7) .
C6 N7 1.303(7) .
N7 C8 1.432(9) .
N7 C9 1.465(9) .
